data_4508180
loop_
_publ_author_name
'Zhang, Zhe'
'Ma, Jian-Fang'
'Liu, Ying-Ying'
'Kan, Wei-Qiu'
'Yang, Jin'

_publ_section_title
;
 A Series of Coordination Polymers Constructed from a Multidentate N-Donor
 Ligand and Varied Carboxylate Anions: Syntheses, Structures, and
 Luminescent Properties
;
_journal_issue 10
_journal_name_full 'Crystal Growth &amp; Design'
_journal_page_first 4338
_journal_paper_doi 10.1021/cg400680r
_journal_volume 13
_journal_year 2013
_chemical_formula_moiety 'C42 H44 Cd2 N18 O18'
_chemical_formula_sum 'C42 H44 Cd2 N18 O18'
_chemical_formula_weight 1313.75
_chemical_name_systematic
;
 ?
;
_space_group_IT_number 13
_symmetry_cell_setting monoclinic
_symmetry_space_group_name_Hall '-P 2yac'
_symmetry_space_group_name_H-M 'P 1 2/n 1'
_atom_sites_solution_hydrogens geom
_atom_sites_solution_primary direct
_atom_sites_solution_secondary difmap
_audit_creation_method SHELXL-97
_cell_angle_alpha 90.00
_cell_angle_beta 96.925(3)
_cell_angle_gamma 90.00
_cell_formula_units_Z 2
_cell_length_a 13.3950(5)
_cell_length_b 10.1770(3)
_cell_length_c 17.6620(9)
_cell_measurement_reflns_used 3973
_cell_measurement_temperature 293(2)
_cell_measurement_theta_max 29.3074
_cell_measurement_theta_min 3.0608
_cell_volume 2390.14(17)
_computing_cell_refinement CrysAlis
_computing_data_collection 'CrysAlis (Oxford Diffraction, 2006)'
_computing_data_reduction CrysAlis
_computing_structure_refinement 'SHELXL-97 (Sheldrick, 1997)'
_computing_structure_solution 'SHELXS-97 (Sheldrick, 1997)'
_diffrn_ambient_temperature 293(2)
_diffrn_detector_area_resol_mean 10.0
_diffrn_measured_fraction_theta_full 0.995
_diffrn_measured_fraction_theta_max 0.995
_diffrn_measurement_device_type 'Oxford Diffraction Gemini R Ultra'
_diffrn_measurement_method '\w scan'
_diffrn_radiation_monochromator graphite
_diffrn_radiation_source 'fine-focus sealed tube'
_diffrn_radiation_type MoK\a
_diffrn_radiation_wavelength 0.71069
_diffrn_reflns_av_R_equivalents 0.0280
_diffrn_reflns_av_sigmaI/netI 0.0404
_diffrn_reflns_limit_h_max 16
_diffrn_reflns_limit_h_min -16
_diffrn_reflns_limit_k_max 10
_diffrn_reflns_limit_k_min -12
_diffrn_reflns_limit_l_max 21
_diffrn_reflns_limit_l_min -13
_diffrn_reflns_number 9122
_diffrn_reflns_theta_full 25.34
_diffrn_reflns_theta_max 25.34
_diffrn_reflns_theta_min 3.07
_exptl_absorpt_coefficient_mu 0.988
_exptl_absorpt_correction_T_max 0.8906
_exptl_absorpt_correction_T_min 0.8579
_exptl_absorpt_correction_type multi-scan
_exptl_absorpt_process_details
;
CrysAlis (Oxford Diffraction, 2006)
;
_exptl_crystal_colour yellow
_exptl_crystal_density_diffrn 1.825
_exptl_crystal_density_method 'not measured'
_exptl_crystal_description block
_exptl_crystal_F_000 1324
_exptl_crystal_size_max 0.16
_exptl_crystal_size_mid 0.15
_exptl_crystal_size_min 0.12
_refine_diff_density_max 0.581
_refine_diff_density_min -1.432
_refine_diff_density_rms 0.089
_refine_ls_extinction_method none
_refine_ls_goodness_of_fit_ref 1.034
_refine_ls_hydrogen_treatment mixed
_refine_ls_matrix_type full
_refine_ls_number_parameters 364
_refine_ls_number_reflns 4365
_refine_ls_number_restraints 0
_refine_ls_restrained_S_all 1.034
_refine_ls_R_factor_all 0.0433
_refine_ls_R_factor_gt 0.0345
_refine_ls_shift/su_max 0.004
_refine_ls_shift/su_mean 0.000
_refine_ls_structure_factor_coef Fsqd
_refine_ls_weighting_details 'calc w=1/[\s^2^(Fo^2^)+(0.0453P)^2^+0.7164P] where P=(Fo^2^+2Fc^2^)/3'
_refine_ls_weighting_scheme calc
_refine_ls_wR_factor_gt 0.0821
_refine_ls_wR_factor_ref 0.0893
_reflns_number_gt 3690
_reflns_number_total 4365
_reflns_threshold_expression >2\s(I)
_cod_data_source_file cg400680r_si_002.cif
_cod_data_source_block Compound-4
_cod_original_sg_symbol_Hall '-P 2yac '
_cod_original_sg_symbol_H-M 'P 2/n'
_cod_database_code 4508180

loop_
_symmetry_equiv_pos_as_xyz
'x, y, z'
'-x+1/2, y, -z+1/2'
'-x, -y, -z'
'x-1/2, -y, z-1/2'

loop_
_atom_site_label
_atom_site_type_symbol
_atom_site_fract_x
_atom_site_fract_y
_atom_site_fract_z
_atom_site_U_iso_or_equiv
_atom_site_adp_type
_atom_site_occupancy
_atom_site_symmetry_multiplicity
_atom_site_calc_flag
_atom_site_refinement_flags
Cd1 Cd 0.158101(16) 1.18126(2) 1.070438(13) 0.02325(10) Uani 1 1 d .
C1 C 0.1976(2) 0.9480(3) 0.75021(17) 0.0253(7) Uani 1 1 d .
C2 C 0.1458(2) 0.8283(3) 0.75123(18) 0.0262(7) Uani 1 1 d .
C3 C 0.1974(2) 0.7099(3) 0.74991(18) 0.0263(7) Uani 1 1 d .
C4 C 0.1424(3) 1.0779(4) 0.74601(19) 0.0358(8) Uani 1 1 d .
H4A H 0.1738 1.1369 0.7128 0.043 Uiso 1 1 calc R
H4B H 0.0735 1.0639 0.7237 0.043 Uiso 1 1 calc R
C5 C 0.1642(3) 1.0936(3) 0.8902(2) 0.0380(9) Uani 1 1 d .
H5 H 0.1852 1.0080 0.9017 0.046 Uiso 1 1 calc R
C6 C 0.1191(3) 1.2889(3) 0.8973(2) 0.0378(9) Uani 1 1 d .
H6 H 0.1026 1.3692 0.9177 0.045 Uiso 1 1 calc R
C7 C 0.0340(2) 0.8323(4) 0.7604(2) 0.0346(9) Uani 1 1 d .
H7A H 0.0177 0.7564 0.7897 0.042 Uiso 1 1 calc R
H7B H 0.0206 0.9102 0.7891 0.042 Uiso 1 1 calc R
C8 C -0.1282(2) 0.8009(3) 0.6760(2) 0.0324(8) Uani 1 1 d .
H8 H -0.1639 0.7636 0.7126 0.039 Uiso 1 1 calc R
C9 C -0.0886(3) 0.8841(4) 0.5760(2) 0.0424(9) Uani 1 1 d .
H9 H -0.0934 0.9152 0.5262 0.051 Uiso 1 1 calc R
C10 C 0.1412(3) 0.5797(4) 0.74395(19) 0.0365(8) Uani 1 1 d .
H10A H 0.1767 0.5160 0.7782 0.044 Uiso 1 1 calc R
H10B H 0.0744 0.5915 0.7588 0.044 Uiso 1 1 calc R
C11 C 0.1131(3) 0.5958(4) 0.5999(2) 0.0442(9) Uani 1 1 d .
H11 H 0.0992 0.6853 0.5962 0.053 Uiso 1 1 calc R
C12 C 0.1365(3) 0.4010(5) 0.5746(2) 0.0548(11) Uani 1 1 d .
H12 H 0.1421 0.3245 0.5467 0.066 Uiso 1 1 calc R
C13 C 0.1304(2) 1.5682(3) 1.16324(18) 0.0244(7) Uani 1 1 d .
C14 C 0.1361(2) 1.6895(3) 1.12887(19) 0.0257(7) Uani 1 1 d .
H14 H 0.1428 1.6939 1.0771 0.031 Uiso 1 1 calc R
C15 C 0.1318(2) 1.8049(3) 1.17026(19) 0.0249(7) Uani 1 1 d .
C16 C 0.1208(2) 1.7971(3) 1.24722(19) 0.0258(7) Uani 1 1 d .
H16 H 0.1181 1.8738 1.2755 0.031 Uiso 1 1 calc R
C17 C 0.1137(2) 1.6769(3) 1.28235(19) 0.0254(7) Uani 1 1 d .
C18 C 0.1198(2) 1.5628(3) 1.24015(18) 0.0257(7) Uani 1 1 d .
H18 H 0.1166 1.4815 1.2639 0.031 Uiso 1 1 calc R
C19 C 0.1405(2) 1.4422(3) 1.12045(19) 0.0281(7) Uani 1 1 d .
C20 C 0.1417(2) 1.9363(3) 1.13431(19) 0.0254(7) Uani 1 1 d .
C21 C 0.1033(3) 1.6707(3) 1.3648(2) 0.0337(8) Uani 1 1 d .
N1 N 0.1525(2) 1.1849(2) 0.94124(16) 0.0309(7) Uani 1 1 d .
N2 N 0.1423(2) 1.1401(3) 0.82090(15) 0.0300(6) Uani 1 1 d .
N3 N 0.1120(2) 1.2672(3) 0.82424(17) 0.0400(7) Uani 1 1 d .
N4 N -0.16697(19) 0.8289(3) 0.60544(17) 0.0302(7) Uani 1 1 d .
N5 N -0.03185(19) 0.8332(3) 0.68753(16) 0.0286(6) Uani 1 1 d .
N6 N -0.0049(2) 0.8906(4) 0.62328(17) 0.0473(8) Uani 1 1 d .
N7 N 0.1146(2) 0.5172(3) 0.54150(17) 0.0434(8) Uani 1 1 d .
N8 N 0.1338(2) 0.5313(3) 0.66522(16) 0.0361(7) Uani 1 1 d .
N9 N 0.1496(3) 0.4028(3) 0.6498(2) 0.0573(9) Uani 1 1 d .
O1 O 0.1432(2) 1.3372(2) 1.15795(14) 0.0365(6) Uani 1 1 d .
O2 O 0.14496(19) 1.4444(2) 1.05031(14) 0.0407(6) Uani 1 1 d .
O3 O 0.14402(17) 1.9434(2) 1.06256(13) 0.0319(5) Uani 1 1 d .
O4 O 0.14658(17) 2.0360(2) 1.17488(13) 0.0332(5) Uani 1 1 d .
O5 O 0.0912(2) 1.7673(3) 1.40258(15) 0.0554(8) Uani 1 1 d .
O6 O 0.1076(2) 1.5506(3) 1.39193(15) 0.0480(7) Uani 1 1 d .
H6A H 0.107(4) 1.551(5) 1.434(3) 0.072 Uiso 1 1 d .
O1W O -0.01701(17) 1.1716(2) 1.05495(15) 0.0391(6) Uani 1 1 d .
H1A H -0.0537 1.1253 1.0231 0.059 Uiso 1 1 d R
H1B H -0.0513 1.2391 1.0606 0.059 Uiso 1 1 d R
O2W O -0.1415(2) 1.3791(3) 1.07258(15) 0.0525(7) Uani 1 1 d .
H2A H -0.1888 1.3263 1.0623 0.079 Uiso 1 1 d R
H2B H -0.1375 1.4306 1.0367 0.079 Uiso 1 1 d R
O3W O 0.2222(2) 1.8377(3) 1.5294(2) 0.0687(9) Uani 1 1 d .
H3A H 0.1778 1.8282 1.4908 0.103 Uiso 1 1 d R
H3B H 0.1849 1.8727 1.5608 0.103 Uiso 1 1 d R

loop_
_atom_site_aniso_label
_atom_site_aniso_U_11
_atom_site_aniso_U_22
_atom_site_aniso_U_33
_atom_site_aniso_U_23
_atom_site_aniso_U_13
_atom_site_aniso_U_12
Cd1 0.02856(16) 0.02322(15) 0.01728(15) -0.00107(9) -0.00005(10) 0.00031(9)
C1 0.0293(15) 0.0371(18) 0.0089(15) -0.0013(13) -0.0007(12) 0.0030(14)
C2 0.0235(15) 0.044(2) 0.0110(16) -0.0024(14) 0.0026(12) 0.0012(14)
C3 0.0278(16) 0.0401(18) 0.0106(16) -0.0011(14) -0.0001(12) -0.0033(15)
C4 0.048(2) 0.042(2) 0.0159(18) -0.0056(15) -0.0001(15) 0.0119(17)
C5 0.062(2) 0.0316(18) 0.0195(19) 0.0020(16) 0.0009(16) 0.0099(18)
C6 0.057(2) 0.0297(18) 0.025(2) -0.0029(16) -0.0011(17) 0.0036(17)
C7 0.0237(16) 0.062(2) 0.0179(18) -0.0003(16) -0.0001(13) 0.0021(16)
C8 0.0240(16) 0.043(2) 0.029(2) 0.0004(16) -0.0007(14) -0.0012(15)
C9 0.0371(19) 0.065(3) 0.023(2) 0.0090(18) -0.0033(15) -0.0067(19)
C10 0.0422(19) 0.048(2) 0.0193(19) 0.0015(16) 0.0040(15) -0.0109(17)
C11 0.059(2) 0.045(2) 0.028(2) 0.0052(18) 0.0030(18) -0.0039(19)
C12 0.079(3) 0.056(3) 0.027(2) -0.015(2) -0.001(2) 0.002(2)
C13 0.0293(16) 0.0228(16) 0.0205(17) -0.0003(13) 0.0011(13) 0.0016(13)
C14 0.0337(17) 0.0252(17) 0.0178(17) 0.0002(13) 0.0007(14) 0.0020(13)
C15 0.0260(16) 0.0234(16) 0.0252(19) -0.0012(13) 0.0020(13) 0.0003(13)
C16 0.0316(17) 0.0207(15) 0.0245(19) -0.0048(13) 0.0014(14) 0.0005(13)
C17 0.0277(17) 0.0297(17) 0.0186(18) 0.0000(13) 0.0019(13) -0.0003(13)
C18 0.0307(16) 0.0244(16) 0.0221(18) 0.0039(14) 0.0035(13) 0.0006(14)
C19 0.0342(17) 0.0250(17) 0.0251(19) -0.0036(15) 0.0041(14) 0.0001(14)
C20 0.0243(15) 0.0233(16) 0.0283(19) 0.0032(14) 0.0020(13) 0.0024(13)
C21 0.040(2) 0.037(2) 0.024(2) -0.0005(16) 0.0026(15) -0.0006(16)
N1 0.0439(17) 0.0295(15) 0.0189(16) -0.0011(12) 0.0021(13) -0.0010(12)
N2 0.0411(16) 0.0323(15) 0.0163(15) 0.0006(12) 0.0028(12) 0.0090(13)
N3 0.0591(19) 0.0328(16) 0.0262(18) 0.0008(14) -0.0033(14) 0.0014(15)
N4 0.0236(14) 0.0404(16) 0.0243(16) 0.0021(12) -0.0060(12) -0.0008(12)
N5 0.0224(13) 0.0445(17) 0.0188(15) 0.0018(12) 0.0021(11) 0.0024(12)
N6 0.0358(16) 0.080(2) 0.0256(18) 0.0073(17) 0.0036(13) -0.0097(17)
N7 0.0502(18) 0.058(2) 0.0210(17) -0.0020(16) 0.0015(14) -0.0016(16)
N8 0.0446(16) 0.0408(17) 0.0218(16) 0.0005(14) -0.0003(13) -0.0065(14)
N9 0.088(3) 0.0434(19) 0.038(2) -0.0040(16) -0.0031(18) 0.0027(19)
O1 0.0612(16) 0.0206(11) 0.0284(14) 0.0013(10) 0.0081(12) 0.0024(11)
O2 0.0684(17) 0.0302(13) 0.0251(14) -0.0050(11) 0.0123(12) -0.0001(12)
O3 0.0483(14) 0.0238(12) 0.0242(14) 0.0026(10) 0.0064(10) 0.0022(10)
O4 0.0483(14) 0.0201(11) 0.0307(14) -0.0030(10) 0.0033(11) -0.0014(10)
O5 0.092(2) 0.0456(16) 0.0305(16) -0.0126(14) 0.0157(15) -0.0012(16)
O6 0.0807(19) 0.0455(15) 0.0192(14) 0.0061(13) 0.0122(14) 0.0049(14)
O1W 0.0279(12) 0.0484(15) 0.0390(16) -0.0097(12) -0.0044(11) 0.0027(11)
O2W 0.0717(18) 0.0465(16) 0.0392(17) 0.0008(13) 0.0058(14) 0.0100(15)
O3W 0.066(2) 0.073(2) 0.064(2) 0.0012(17) -0.0056(17) -0.0178(16)

loop_
_atom_type_symbol
_atom_type_description
_atom_type_scat_dispersion_real
_atom_type_scat_dispersion_imag
_atom_type_scat_source
C C 0.0033 0.0016 'International Tables Vol C Tables 4.2.6.8 and 6.1.1.4'
H H 0.0000 0.0000 'International Tables Vol C Tables 4.2.6.8 and 6.1.1.4'
N N 0.0061 0.0033 'International Tables Vol C Tables 4.2.6.8 and 6.1.1.4'
O O 0.0106 0.0060 'International Tables Vol C Tables 4.2.6.8 and 6.1.1.4'
Cd Cd -0.8075 1.2024 'International Tables Vol C Tables 4.2.6.8 and 6.1.1.4'

loop_
_geom_angle_atom_site_label_1
_geom_angle_atom_site_label_2
_geom_angle_atom_site_label_3
_geom_angle
_geom_angle_site_symmetry_1
_geom_angle_site_symmetry_3
O1 Cd1 N1 133.27(9) . .
O1 Cd1 O1W 86.49(9) . .
N1 Cd1 O1W 88.39(10) . .
O1 Cd1 N4 91.07(10) . 4_676
N1 Cd1 N4 100.12(10) . 4_676
O1W Cd1 N4 170.22(9) . 4_676
O1 Cd1 O4 83.45(8) . 1_545
N1 Cd1 O4 142.12(8) . 1_545
O1W Cd1 O4 84.63(8) . 1_545
N4 Cd1 O4 85.69(9) 4_676 1_545
O1 Cd1 O3 137.05(8) . 1_545
N1 Cd1 O3 88.05(8) . 1_545
O1W Cd1 O3 83.17(8) . 1_545
N4 Cd1 O3 92.25(8) 4_676 1_545
O4 Cd1 O3 54.18(7) 1_545 1_545
O1 Cd1 C20 109.88(9) . 1_545
N1 Cd1 C20 115.53(9) . 1_545
O1W Cd1 C20 83.15(9) . 1_545
N4 Cd1 C20 88.80(9) 4_676 1_545
O4 Cd1 C20 26.66(9) 1_545 1_545
O3 Cd1 C20 27.52(8) 1_545 1_545
C2 C1 C1 119.76(18) . 2_556
C2 C1 C4 121.3(3) . .
C1 C1 C4 118.84(19) 2_556 .
C3 C2 C1 120.3(3) . .
C3 C2 C7 121.4(3) . .
C1 C2 C7 118.2(3) . .
C2 C3 C3 119.92(18) . 2_556
C2 C3 C10 120.9(3) . .
C3 C3 C10 119.10(19) 2_556 .
N2 C4 C1 112.8(3) . .
N2 C4 H4A 109.0 . .
C1 C4 H4A 109.0 . .
N2 C4 H4B 109.0 . .
C1 C4 H4B 109.0 . .
H4A C4 H4B 107.8 . .
N2 C5 N1 110.6(3) . .
N2 C5 H5 124.7 . .
N1 C5 H5 124.7 . .
N3 C6 N1 114.5(3) . .
N3 C6 H6 122.7 . .
N1 C6 H6 122.7 . .
N5 C7 C2 113.6(3) . .
N5 C7 H7A 108.8 . .
C2 C7 H7A 108.8 . .
N5 C7 H7B 108.8 . .
C2 C7 H7B 108.8 . .
H7A C7 H7B 107.7 . .
N4 C8 N5 110.9(3) . .
N4 C8 H8 124.5 . .
N5 C8 H8 124.5 . .
N6 C9 N4 114.8(3) . .
N6 C9 H9 122.6 . .
N4 C9 H9 122.6 . .
N8 C10 C3 109.5(3) . .
N8 C10 H10A 109.8 . .
C3 C10 H10A 109.8 . .
N8 C10 H10B 109.8 . .
C3 C10 H10B 109.8 . .
H10A C10 H10B 108.2 . .
N7 C11 N8 111.2(4) . .
N7 C11 H11 124.4 . .
N8 C11 H11 124.4 . .
N9 C12 N7 115.1(4) . .
N9 C12 H12 122.5 . .
N7 C12 H12 122.5 . .
C14 C13 C18 119.0(3) . .
C14 C13 C19 121.9(3) . .
C18 C13 C19 119.1(3) . .
C13 C14 C15 121.1(3) . .
C13 C14 H14 119.4 . .
C15 C14 H14 119.4 . .
C16 C15 C14 118.9(3) . .
C16 C15 C20 119.6(3) . .
C14 C15 C20 121.5(3) . .
C17 C16 C15 120.8(3) . .
C17 C16 H16 119.6 . .
C15 C16 H16 119.6 . .
C16 C17 C18 119.3(3) . .
C16 C17 C21 119.9(3) . .
C18 C17 C21 120.8(3) . .
C13 C18 C17 120.9(3) . .
C13 C18 H18 119.6 . .
C17 C18 H18 119.6 . .
O2 C19 O1 122.5(3) . .
O2 C19 C13 120.2(3) . .
O1 C19 C13 117.3(3) . .
O4 C20 O3 121.6(3) . .
O4 C20 C15 119.2(3) . .
O3 C20 C15 119.2(3) . .
O4 C20 Cd1 59.67(16) . 1_565
O3 C20 Cd1 61.88(16) . 1_565
C15 C20 Cd1 178.8(2) . 1_565
O5 C21 O6 124.0(3) . .
O5 C21 C17 122.9(3) . .
O6 C21 C17 113.1(3) . .
C5 N1 C6 102.6(3) . .
C5 N1 Cd1 133.0(2) . .
C6 N1 Cd1 123.8(2) . .
C5 N2 N3 109.7(3) . .
C5 N2 C4 131.4(3) . .
N3 N2 C4 118.9(3) . .
C6 N3 N2 102.6(3) . .
C8 N4 C9 102.6(3) . .
C8 N4 Cd1 120.3(2) . 4_575
C9 N4 Cd1 135.5(2) . 4_575
C8 N5 N6 109.2(3) . .
C8 N5 C7 127.2(3) . .
N6 N5 C7 122.7(3) . .
C9 N6 N5 102.4(3) . .
C11 N7 C12 102.7(3) . .
C11 N8 N9 108.9(3) . .
C11 N8 C10 129.8(3) . .
N9 N8 C10 121.3(3) . .
C12 N9 N8 102.2(3) . .
C19 O1 Cd1 103.8(2) . .
C20 O3 Cd1 90.59(18) . 1_565
C20 O4 Cd1 93.7(2) . 1_565
C21 O6 H6A 111(4) . .
Cd1 O1W H1A 126.8 . .
Cd1 O1W H1B 120.6 . .
H1A O1W H1B 104.7 . .
H2A O2W H2B 110.9 . .
H3A O3W H3B 99.1 . .

loop_
_geom_bond_atom_site_label_1
_geom_bond_atom_site_label_2
_geom_bond_distance
_geom_bond_site_symmetry_2
Cd1 O1 2.241(2) .
Cd1 N1 2.274(3) .
Cd1 O1W 2.331(2) .
Cd1 N4 2.352(3) 4_676
Cd1 O4 2.383(2) 1_545
Cd1 O3 2.431(2) 1_545
Cd1 C20 2.756(3) 1_545
C1 C2 1.402(4) .
C1 C1 1.405(6) 2_556
C1 C4 1.513(4) .
C2 C3 1.391(4) .
C2 C7 1.526(4) .
C3 C3 1.409(6) 2_556
C3 C10 1.521(5) .
C4 N2 1.467(4) .
C4 H4A 0.9700 .
C4 H4B 0.9700 .
C5 N2 1.313(4) .
C5 N1 1.317(4) .
C5 H5 0.9300 .
C6 N3 1.301(4) .
C6 N1 1.356(4) .
C6 H6 0.9300 .
C7 N5 1.469(4) .
C7 H7A 0.9700 .
C7 H7B 0.9700 .
C8 N4 1.321(4) .
C8 N5 1.324(4) .
C8 H8 0.9300 .
C9 N6 1.317(4) .
C9 N4 1.349(4) .
C9 H9 0.9300 .
C10 N8 1.467(4) .
C10 H10A 0.9700 .
C10 H10B 0.9700 .
C11 N7 1.307(5) .
C11 N8 1.327(5) .
C11 H11 0.9300 .
C12 N9 1.318(5) .
C12 N7 1.336(5) .
C12 H12 0.9300 .
C13 C14 1.382(4) .
C13 C18 1.384(4) .
C13 C19 1.503(4) .
C14 C15 1.388(4) .
C14 H14 0.9300 .
C15 C16 1.387(5) .
C15 C20 1.494(4) .
C16 C17 1.380(4) .
C16 H16 0.9300 .
C17 C18 1.387(4) .
C17 C21 1.482(5) .
C18 H18 0.9300 .
C19 O2 1.247(4) .
C19 O1 1.256(4) .
C20 O4 1.239(4) .
C20 O3 1.273(4) .
C20 Cd1 2.756(3) 1_565
C21 O5 1.209(4) .
C21 O6 1.311(4) .
N2 N3 1.359(4) .
N4 Cd1 2.352(3) 4_575
N5 N6 1.363(4) .
N8 N9 1.357(4) .
O3 Cd1 2.431(2) 1_565
O4 Cd1 2.383(2) 1_565
O6 H6A 0.74(5) .
O1W H1A 0.8443 .
O1W H1B 0.8386 .
O2W H2A 0.8342 .
O2W H2B 0.8292 .
O3W H3A 0.8534 .
O3W H3B 0.8664 .

loop_
_geom_torsion_atom_site_label_1
_geom_torsion_atom_site_label_2
_geom_torsion_atom_site_label_3
_geom_torsion_atom_site_label_4
_geom_torsion
_geom_torsion_site_symmetry_1
_geom_torsion_site_symmetry_4
C1 C1 C2 C3 -1.6(6) 2_556 .
C4 C1 C2 C3 175.6(3) . .
C1 C1 C2 C7 173.5(3) 2_556 .
C4 C1 C2 C7 -9.3(4) . .
C1 C2 C3 C3 2.1(6) . 2_556
C7 C2 C3 C3 -172.8(4) . 2_556
C1 C2 C3 C10 -174.6(3) . .
C7 C2 C3 C10 10.5(5) . .
C2 C1 C4 N2 97.8(4) . .
C1 C1 C4 N2 -84.9(4) 2_556 .
C3 C2 C7 N5 -92.1(4) . .
C1 C2 C7 N5 92.8(4) . .
C2 C3 C10 N8 101.3(4) . .
C3 C3 C10 N8 -75.4(5) 2_556 .
C18 C13 C14 C15 0.4(5) . .
C19 C13 C14 C15 -176.6(3) . .
C13 C14 C15 C16 -0.6(5) . .
C13 C14 C15 C20 177.7(3) . .
C14 C15 C16 C17 -0.2(5) . .
C20 C15 C16 C17 -178.5(3) . .
C15 C16 C17 C18 1.2(5) . .
C15 C16 C17 C21 179.2(3) . .
C14 C13 C18 C17 0.7(5) . .
C19 C13 C18 C17 177.7(3) . .
C16 C17 C18 C13 -1.5(5) . .
C21 C17 C18 C13 -179.4(3) . .
C14 C13 C19 O2 -6.7(5) . .
C18 C13 C19 O2 176.3(3) . .
C14 C13 C19 O1 173.9(3) . .
C18 C13 C19 O1 -3.0(5) . .
C16 C15 C20 O4 4.8(5) . .
C14 C15 C20 O4 -173.5(3) . .
C16 C15 C20 O3 -174.7(3) . .
C14 C15 C20 O3 7.1(5) . .
C16 C17 C21 O5 7.0(5) . .
C18 C17 C21 O5 -175.0(3) . .
C16 C17 C21 O6 -173.6(3) . .
C18 C17 C21 O6 4.4(5) . .
N2 C5 N1 C6 1.7(4) . .
N2 C5 N1 Cd1 172.5(2) . .
N3 C6 N1 C5 -1.3(4) . .
N3 C6 N1 Cd1 -173.3(2) . .
O1 Cd1 N1 C5 177.7(3) . .
O1W Cd1 N1 C5 -98.7(3) . .
N4 Cd1 N1 C5 76.5(3) 4_676 .
O4 Cd1 N1 C5 -19.6(4) 1_545 .
O3 Cd1 N1 C5 -15.5(3) 1_545 .
C20 Cd1 N1 C5 -17.1(4) 1_545 .
O1 Cd1 N1 C6 -13.1(3) . .
O1W Cd1 N1 C6 70.6(3) . .
N4 Cd1 N1 C6 -114.3(3) 4_676 .
O4 Cd1 N1 C6 149.7(2) 1_545 .
O3 Cd1 N1 C6 153.8(3) 1_545 .
C20 Cd1 N1 C6 152.2(3) 1_545 .
N1 C5 N2 N3 -1.5(4) . .
N1 C5 N2 C4 -179.2(3) . .
C1 C4 N2 C5 -14.4(5) . .
C1 C4 N2 N3 168.1(3) . .
N1 C6 N3 N2 0.4(4) . .
C5 N2 N3 C6 0.7(4) . .
C4 N2 N3 C6 178.7(3) . .
N5 C8 N4 C9 -2.0(4) . .
N5 C8 N4 Cd1 -169.5(2) . 4_575
N6 C9 N4 C8 0.6(5) . .
N6 C9 N4 Cd1 165.2(3) . 4_575
N4 C8 N5 N6 2.7(4) . .
N4 C8 N5 C7 172.1(3) . .
C2 C7 N5 C8 160.1(3) . .
C2 C7 N5 N6 -31.8(5) . .
N4 C9 N6 N5 0.9(5) . .
C8 N5 N6 C9 -2.1(4) . .
C7 N5 N6 C9 -172.1(3) . .
N8 C11 N7 C12 0.6(4) . .
N9 C12 N7 C11 -0.6(5) . .
N7 C11 N8 N9 -0.3(4) . .
N7 C11 N8 C10 179.3(3) . .
C3 C10 N8 C11 -42.3(5) . .
C3 C10 N8 N9 137.3(3) . .
N7 C12 N9 N8 0.4(5) . .
C11 N8 N9 C12 -0.1(4) . .
C10 N8 N9 C12 -179.8(3) . .
O2 C19 O1 Cd1 0.6(4) . .
C13 C19 O1 Cd1 179.9(2) . .
N1 Cd1 O1 C19 -7.0(3) . .
O1W Cd1 O1 C19 -91.5(2) . .
N4 Cd1 O1 C19 98.0(2) 4_676 .
O4 Cd1 O1 C19 -176.4(2) 1_545 .
O3 Cd1 O1 C19 -167.52(19) 1_545 .
C20 Cd1 O1 C19 -172.9(2) 1_545 .
O4 C20 O3 Cd1 0.0(3) . 1_565
C15 C20 O3 Cd1 179.4(2) . 1_565
O3 C20 O4 Cd1 0.0(3) . 1_565
C15 C20 O4 Cd1 -179.4(2) . 1_565
